data_6000246
loop_
_publ_author_name
'Landskron, K.'
'Irran, E.'
'Schnick, W.'

_publ_section_title
;
 High-temperature high-pressure synthesis of the highly condensed
 nitridophosphates NaP4N7, KP4N7, RbP4N7, and CsP4N7 and their
 crystal-structure determinations by X-ray powder diffraction
;
_journal_name_full 'Chemistry - a European Journal'
_journal_page_first 2548
_journal_page_last 2553
_journal_paper_doi 10.1002/(SICI)1521-3765(19990903)5:9<2548::AID-CHEM2548>3.0.CO;2-W
_journal_volume 5
_journal_year 1999
_chemical_formula_sum 'Cs N7 P4'
_space_group_name_H-M_alt 'P n m a'
_cell_angle_alpha 90.000
_cell_angle_beta 90.000
_cell_angle_gamma 90.000
_cell_length_a 12.4205
_cell_length_b 9.9782
_cell_length_c 4.7162
_cell_volume 584.50
_cod_database_code 6000246

loop_
_atom_site_label
_atom_site_fract_x
_atom_site_fract_y
_atom_site_fract_z
? ? ? ?
